data_1563386
loop_
_publ_author_name
'Cui, Feng-Yun'
'Ma, Xiao-Yu'
'Li, Cong'
'Dong, Tao'
'Gao, Yuan-Zhe'
'Han, Zhan-Gang'
'Chi, Ying-Nan'
'Hu, Chang-Wen'

_publ_section_title
;
 Two new organic--inorganic hybrid compounds based on metal--pyrazine
 coordination polymers and Keggin polyoxometalates: effect of metal ions
 on thestructure
;
_journal_issue 12
_journal_name_full 'Journal of Solid State Chemistry'
_journal_page_first 2925
_journal_page_last 2931
_journal_paper_doi 10.1016/j.jssc.2010.09.034
_journal_volume 183
_journal_year 2010
_chemical_formula_sum 'C12 H16 Ag4 N6 O42 Si W12'
_chemical_formula_weight 3582.08
_space_group_IT_number 14
_space_group_name_Hall '-P 2yn'
_space_group_name_H-M_alt 'P 1 21/n 1'
_symmetry_cell_setting monoclinic
_symmetry_space_group_name_H-M 'P 1 21/n 1'
_atom_sites_solution_hydrogens geom
_atom_sites_solution_primary direct
_atom_sites_solution_secondary difmap
_audit_creation_method SHELXL-97
_cell_angle_alpha 90.00
_cell_angle_beta 100.272(5)
_cell_angle_gamma 90.00
_cell_formula_units_Z 2
_cell_length_a 12.7726(10)
_cell_length_b 14.4219(12)
_cell_length_c 12.8058(10)
_cell_measurement_reflns_used 4406
_cell_measurement_temperature 293(2)
_cell_measurement_theta_max 0.059
_cell_measurement_theta_min 0.015
_cell_volume 2321.1(3)
_computing_cell_refinement 'Bruker XSCANS'
_computing_data_collection 'Bruker XSCANS'
_computing_data_reduction 'Bruker SHELXTL'
_computing_molecular_graphics 'Bruker SHELXTL'
_computing_publication_material 'Bruker SHELXTL'
_computing_structure_refinement 'Bruker SHELXTL'
_computing_structure_solution 'Bruker SHELXTL'
_diffrn_ambient_temperature 293(2)
_diffrn_measured_fraction_theta_full 0.991
_diffrn_measured_fraction_theta_max 0.991
_diffrn_measurement_device_type 'Bruker P4'
_diffrn_measurement_method '\w scans'
_diffrn_radiation_monochromator graphite
_diffrn_radiation_source 'fine-focus sealed tube'
_diffrn_radiation_type MoK\a
_diffrn_radiation_wavelength 0.71073
_diffrn_reflns_av_R_equivalents 0.0622
_diffrn_reflns_av_sigmaI/netI 0.0728
_diffrn_reflns_limit_h_max 16
_diffrn_reflns_limit_h_min -16
_diffrn_reflns_limit_k_max 18
_diffrn_reflns_limit_k_min -16
_diffrn_reflns_limit_l_max 16
_diffrn_reflns_limit_l_min -16
_diffrn_reflns_number 16665
_diffrn_reflns_theta_full 27.51
_diffrn_reflns_theta_max 27.51
_diffrn_reflns_theta_min 2.15
_diffrn_standards_decay_% none
_diffrn_standards_interval_time 0.01
_diffrn_standards_number 5284
_exptl_absorpt_coefficient_mu 31.380
_exptl_absorpt_correction_T_max 27.51
_exptl_absorpt_correction_T_min 3.0
_exptl_absorpt_correction_type numerical
_exptl_crystal_colour yellow
_exptl_crystal_density_diffrn 5.125
_exptl_crystal_density_method 'not measured'
_exptl_crystal_description block
_exptl_crystal_F_000 3112
_exptl_crystal_size_max 0.20
_exptl_crystal_size_mid 0.12
_exptl_crystal_size_min 0.09
_refine_diff_density_max 6.011
_refine_diff_density_min -3.659
_refine_diff_density_rms 0.801
_refine_ls_extinction_coef 0.00117(12)
_refine_ls_extinction_expression Fc^*^=kFc[1+0.001xFc^2^\l^3^/sin(2\q)]^-1/4^
_refine_ls_extinction_method SHELXL
_refine_ls_goodness_of_fit_ref 1.078
_refine_ls_hydrogen_treatment constr
_refine_ls_matrix_type full
_refine_ls_number_parameters 206
_refine_ls_number_reflns 5284
_refine_ls_number_restraints 0
_refine_ls_restrained_S_all 1.078
_refine_ls_R_factor_all 0.1049
_refine_ls_R_factor_gt 0.0927
_refine_ls_shift/su_max 0.169
_refine_ls_shift/su_mean 0.016
_refine_ls_structure_factor_coef Fsqd
_refine_ls_weighting_details 'calc w=1/[\s^2^(Fo^2^)+(0.1360P)^2^+508.1146P] where P=(Fo^2^+2Fc^2^)/3'
_refine_ls_weighting_scheme calc
_refine_ls_wR_factor_gt 0.2755
_refine_ls_wR_factor_ref 0.2893
_reflns_number_gt 4406
_reflns_number_total 5284
_reflns_threshold_expression >2sigma(I)
_cod_data_source_file JSSC-2010-183-2925.cif
_cod_data_source_block compound2
_cod_depositor_comments
;
The following automatic conversions were performed:

data item '_symmetry_cell_setting' value 'Monoclinic' was changed to
'monoclinic' in accordance with the built-in table derived from the
CIF Core dictionary named 'cif_core.dic' version 2.4.5 last updated
on 2014-11-21.

data item '_exptl_crystal_density_meas' value 'none' was changed to
'?' -- the value is perceived as not measured.

Automatic conversion script
Id: cif_fix_values 8369 2020-08-20 11:38:08Z andrius 
;
_cod_original_sg_symbol_H-M P2(1)/n
_cod_database_code 1563386

loop_
_symmetry_equiv_pos_as_xyz
'x, y, z'
'-x+1/2, y+1/2, -z+1/2'
'-x, -y, -z'
'x-1/2, -y-1/2, z-1/2'

loop_
_atom_site_label
_atom_site_type_symbol
_atom_site_fract_x
_atom_site_fract_y
_atom_site_fract_z
_atom_site_U_iso_or_equiv
_atom_site_adp_type
_atom_site_occupancy
_atom_site_symmetry_multiplicity
_atom_site_calc_flag
_atom_site_refinement_flags
_atom_site_disorder_assembly
_atom_site_disorder_group
W1 W 0.21703(11) 0.00006(11) 0.21709(11) 0.0270(4) Uani 1 1 d . . .
W2 W 0.02451(10) 0.17691(9) 0.19281(9) 0.0173(4) Uani 1 1 d . . .
W3 W -0.17926(10) 0.01002(9) 0.17923(10) 0.0167(4) Uani 1 1 d . . .
W4 W 0.19285(9) -0.17690(9) 0.02468(10) 0.0176(4) Uani 1 1 d . . .
W5 W 0.01328(12) -0.16739(9) 0.20348(10) 0.0228(4) Uani 1 1 d . . .
W6 W 0.20350(10) 0.16739(9) 0.01336(12) 0.0232(4) Uani 1 1 d . . .
Ag1 Ag -0.3400(3) -0.1237(2) 0.3397(3) 0.0497(10) Uani 1 1 d . . .
Ag2 Ag -0.5086(2) -0.24975(17) 0.0087(2) 0.0258(6) Uani 1 1 d . . .
Si1 Si 0.0000 0.0000 0.0000 0.012(2) Uani 1 2 d S . .
O1 O 0.081(4) -0.070(4) 0.084(4) 0.031(2) Uani 0.50 1 d P . .
O1' O -0.066(4) 0.063(3) 0.068(4) 0.031(2) Uani 0.50 1 d P . .
O2 O 0.083(4) 0.069(4) 0.081(4) 0.031(2) Uani 0.50 1 d P . .
O2' O -0.074(4) -0.054(3) 0.073(4) 0.031(2) Uani 0.50 1 d P . .
O3 O -0.269(2) 0.017(3) 0.268(2) 0.058(11) Uani 1 1 d . . .
O4 O 0.139(3) 0.101(2) 0.267(3) 0.058(3) Uani 1 1 d . . .
O5 O -0.084(3) 0.226(2) 0.088(3) 0.058(3) Uani 1 1 d . . .
O6 O -0.240(3) 0.098(2) 0.075(3) 0.058(3) Uani 1 1 d . . .
O7 O -0.104(3) -0.213(2) 0.102(3) 0.058(3) Uani 1 1 d . . .
O8 O -0.073(3) 0.097(2) 0.237(3) 0.058(3) Uani 1 1 d . . .
O9 O 0.299(2) 0.2481(17) 0.016(2) 0.031(2) Uani 1 1 d . . .
O10 O 0.316(3) -0.0006(17) 0.319(2) 0.034(7) Uani 1 1 d . . .
O11 O 0.013(2) -0.2493(17) 0.300(2) 0.031(2) Uani 1 1 d . . .
O12 O 0.276(3) 0.098(2) 0.138(3) 0.058(3) Uani 1 1 d . . .
O13 O 0.027(2) 0.2651(17) 0.283(2) 0.031(2) Uani 1 1 d . . .
O14 O 0.265(3) -0.098(3) 0.136(3) 0.075(14) Uani 1 1 d . . .
O15 O -0.078(3) -0.075(2) 0.248(3) 0.058(3) Uani 1 1 d . . .
O16 O -0.247(3) -0.078(2) 0.081(3) 0.058(3) Uani 1 1 d . . .
O17 O 0.137(3) -0.099(2) 0.275(3) 0.058(3) Uani 1 1 d . . .
OW1 O -0.260(2) -0.2387(16) 0.256(2) 0.031(2) Uani 1 1 d . . .
C1 C -0.513(3) -0.045(2) 0.087(3) 0.0258(6) Uani 1 1 d . . .
H1 H -0.5237 -0.0745 0.1489 0.031 Uiso 1 1 calc R . .
C2 C -0.493(3) -0.051(2) -0.083(3) 0.0258(6) Uani 1 1 d . . .
H2 H -0.4883 -0.0849 -0.1434 0.031 Uiso 1 1 calc R . .
C3 C -0.589(3) -0.454(2) 0.012(3) 0.0258(6) Uani 1 1 d . . .
H3 H -0.6513 -0.4236 0.0211 0.031 Uiso 1 1 calc R . .
C4 C -0.585(3) -0.553(2) 0.007(3) 0.0258(6) Uani 1 1 d . . .
H4 H -0.6459 -0.5872 0.0117 0.031 Uiso 1 1 calc R . .
C5 C -0.436(3) 0.044(2) 0.436(3) 0.0258(6) Uani 1 1 d . . .
H5 H -0.3952 0.0772 0.3952 0.031 Uiso 1 1 calc R . .
C6 C -0.500(3) -0.093(2) 0.499(3) 0.0258(6) Uani 1 1 d . . .
H6 H -0.5030 -0.1574 0.4990 0.031 Uiso 1 1 calc R . .
N1 N -0.505(2) -0.095(2) 0.002(2) 0.0258(6) Uani 1 1 d . . .
N2 N -0.501(2) -0.405(2) 0.005(2) 0.0258(6) Uani 1 1 d . . .
N3 N -0.436(3) -0.0513(19) 0.436(2) 0.0258(6) Uani 1 1 d . . .
O20 O 0.283(2) -0.2625(17) 0.029(2) 0.031(2) Uani 1 1 d . . .
O19 O 0.123(3) 0.221(2) 0.108(3) 0.058(3) Uani 1 1 d . . .
O18 O 0.111(3) -0.221(2) 0.122(3) 0.058(3) Uani 1 1 d . . .

loop_
_atom_site_aniso_label
_atom_site_aniso_U_11
_atom_site_aniso_U_22
_atom_site_aniso_U_33
_atom_site_aniso_U_23
_atom_site_aniso_U_13
_atom_site_aniso_U_12
W1 0.0132(7) 0.0500(11) 0.0145(6) 0.0005(5) -0.0062(5) -0.0005(5)
W2 0.0259(7) 0.0143(6) 0.0126(6) -0.0046(4) 0.0057(5) 0.0059(5)
W3 0.0176(6) 0.0176(7) 0.0187(6) -0.0018(4) 0.0133(5) 0.0019(5)
W4 0.0120(6) 0.0144(6) 0.0271(7) -0.0059(5) 0.0052(5) 0.0046(4)
W5 0.0399(8) 0.0162(7) 0.0122(6) 0.0066(5) 0.0044(5) -0.0071(6)
W6 0.0110(6) 0.0166(7) 0.0418(8) 0.0071(6) 0.0040(5) -0.0069(5)
Ag1 0.065(2) 0.0297(17) 0.065(2) 0.0024(16) 0.0416(19) 0.0020(16)
Ag2 0.0359(14) 0.0084(11) 0.0363(14) -0.0008(9) 0.0152(11) -0.0001(9)
Si1 0.006(5) 0.022(6) 0.008(5) -0.003(4) 0.002(4) 0.006(4)
O1 0.038(6) 0.015(5) 0.043(6) -0.002(4) 0.017(5) 0.001(4)
O1' 0.038(6) 0.015(5) 0.043(6) -0.002(4) 0.017(5) 0.001(4)
O2 0.038(6) 0.015(5) 0.043(6) -0.002(4) 0.017(5) 0.001(4)
O2' 0.038(6) 0.015(5) 0.043(6) -0.002(4) 0.017(5) 0.001(4)
O3 0.019(14) 0.13(3) 0.025(15) -0.011(17) 0.002(11) 0.015(17)
O4 0.059(7) 0.037(6) 0.069(8) 0.017(5) -0.010(6) 0.001(5)
O5 0.059(7) 0.037(6) 0.069(8) 0.017(5) -0.010(6) 0.001(5)
O6 0.059(7) 0.037(6) 0.069(8) 0.017(5) -0.010(6) 0.001(5)
O7 0.059(7) 0.037(6) 0.069(8) 0.017(5) -0.010(6) 0.001(5)
O8 0.059(7) 0.037(6) 0.069(8) 0.017(5) -0.010(6) 0.001(5)
O9 0.038(6) 0.015(5) 0.043(6) -0.002(4) 0.017(5) 0.001(4)
O10 0.048(18) 0.023(14) 0.027(14) -0.002(10) -0.003(13) 0.009(11)
O11 0.038(6) 0.015(5) 0.043(6) -0.002(4) 0.017(5) 0.001(4)
O12 0.059(7) 0.037(6) 0.069(8) 0.017(5) -0.010(6) 0.001(5)
O13 0.038(6) 0.015(5) 0.043(6) -0.002(4) 0.017(5) 0.001(4)
O14 0.10(3) 0.07(2) 0.07(2) -0.06(2) 0.06(2) -0.07(2)
O15 0.059(7) 0.037(6) 0.069(8) 0.017(5) -0.010(6) 0.001(5)
O16 0.059(7) 0.037(6) 0.069(8) 0.017(5) -0.010(6) 0.001(5)
O17 0.059(7) 0.037(6) 0.069(8) 0.017(5) -0.010(6) 0.001(5)
OW1 0.038(6) 0.015(5) 0.043(6) -0.002(4) 0.017(5) 0.001(4)
C1 0.0359(14) 0.0084(11) 0.0363(14) -0.0008(9) 0.0152(11) -0.0001(9)
C2 0.0359(14) 0.0084(11) 0.0363(14) -0.0008(9) 0.0152(11) -0.0001(9)
C3 0.0359(14) 0.0084(11) 0.0363(14) -0.0008(9) 0.0152(11) -0.0001(9)
C4 0.0359(14) 0.0084(11) 0.0363(14) -0.0008(9) 0.0152(11) -0.0001(9)
C5 0.0359(14) 0.0084(11) 0.0363(14) -0.0008(9) 0.0152(11) -0.0001(9)
C6 0.0359(14) 0.0084(11) 0.0363(14) -0.0008(9) 0.0152(11) -0.0001(9)
N1 0.0359(14) 0.0084(11) 0.0363(14) -0.0008(9) 0.0152(11) -0.0001(9)
N2 0.0359(14) 0.0084(11) 0.0363(14) -0.0008(9) 0.0152(11) -0.0001(9)
N3 0.0359(14) 0.0084(11) 0.0363(14) -0.0008(9) 0.0152(11) -0.0001(9)
O20 0.038(6) 0.015(5) 0.043(6) -0.002(4) 0.017(5) 0.001(4)
O19 0.059(7) 0.037(6) 0.069(8) 0.017(5) -0.010(6) 0.001(5)
O18 0.059(7) 0.037(6) 0.069(8) 0.017(5) -0.010(6) 0.001(5)

loop_
_atom_type_symbol
_atom_type_description
_atom_type_scat_dispersion_real
_atom_type_scat_dispersion_imag
_atom_type_scat_source
C C 0.0033 0.0016 'International Tables Vol C Tables 4.2.6.8 and 6.1.1.4'
H H 0.0000 0.0000 'International Tables Vol C Tables 4.2.6.8 and 6.1.1.4'
N N 0.0061 0.0033 'International Tables Vol C Tables 4.2.6.8 and 6.1.1.4'
O O 0.0106 0.0060 'International Tables Vol C Tables 4.2.6.8 and 6.1.1.4'
W W -0.8490 6.8722 'International Tables Vol C Tables 4.2.6.8 and 6.1.1.4'
Si Si 0.0817 0.0704 'International Tables Vol C Tables 4.2.6.8 and 6.1.1.4'
Ag Ag -0.8971 1.1015 'International Tables Vol C Tables 4.2.6.8 and 6.1.1.4'

loop_
_geom_angle_atom_site_label_1
_geom_angle_atom_site_label_2
_geom_angle_atom_site_label_3
_geom_angle
_geom_angle_site_symmetry_1
_geom_angle_site_symmetry_3
O10 W1 O14 98.5(17) . .
O10 W1 O4 96.5(14) . .
O14 W1 O4 165.0(18) . .
O10 W1 O17 94.2(14) . .
O14 W1 O17 84.8(15) . .
O4 W1 O17 95.1(17) . .
O10 W1 O12 95.9(15) . .
O14 W1 O12 93.5(17) . .
O4 W1 O12 84.0(16) . .
O17 W1 O12 169.9(14) . .
O10 W1 O2 156.1(15) . .
O14 W1 O2 99.6(19) . .
O4 W1 O2 65.7(16) . .
O17 W1 O2 102.8(16) . .
O12 W1 O2 67.6(16) . .
O10 W1 O1 155.1(15) . .
O14 W1 O1 64.7(17) . .
O4 W1 O1 101.3(16) . .
O17 W1 O1 67.2(16) . .
O12 W1 O1 103.1(16) . .
O2 W1 O1 48.7(19) . .
O13 W2 O5 97.4(15) . .
O13 W2 O8 100.8(15) . .
O5 W2 O8 89.9(15) . .
O13 W2 O4 99.6(15) . .
O5 W2 O4 162.8(17) . .
O8 W2 O4 89.5(15) . .
O13 W2 O19 101.5(14) . .
O5 W2 O19 87.1(15) . .
O8 W2 O19 157.7(17) . .
O4 W2 O19 87.0(15) . .
O13 W2 O2 160.1(16) . .
O5 W2 O2 95.0(19) . .
O8 W2 O2 94.7(18) . .
O4 W2 O2 67.9(18) . .
O19 W2 O2 63.6(17) . .
O13 W2 O1' 153.3(15) . .
O5 W2 O1' 65.3(17) . .
O8 W2 O1' 61.0(17) . .
O4 W2 O1' 99.6(17) . .
O19 W2 O1' 97.8(17) . .
O2 W2 O1' 46.5(19) . .
O3 W3 O15 101.8(17) . .
O3 W3 O16 101.3(17) . .
O15 W3 O16 93.7(15) . .
O3 W3 O8 102.1(17) . .
O15 W3 O8 82.4(16) . .
O16 W3 O8 156.5(18) . .
O3 W3 O6 100.8(17) . .
O15 W3 O6 157.2(18) . .
O16 W3 O6 84.4(16) . .
O8 W3 O6 90.3(14) . .
O3 W3 O2' 159.3(19) . .
O15 W3 O2' 65.5(19) . .
O16 W3 O2' 65.1(18) . .
O8 W3 O2' 92.5(19) . .
O6 W3 O2' 93.5(19) . .
O3 W3 O1' 157.9(19) . .
O15 W3 O1' 92.8(18) . .
O16 W3 O1' 94.2(18) . .
O8 W3 O1' 63.1(18) . .
O6 W3 O1' 64.8(18) . .
O2' W3 O1' 42.8(19) . .
O20 W4 O18 100.9(14) . .
O20 W4 O6 99.6(14) . 3
O18 W4 O6 159.5(16) . 3
O20 W4 O5 98.5(14) . 3
O18 W4 O5 87.8(16) . 3
O6 W4 O5 89.2(15) 3 3
O20 W4 O14 100.4(17) . .
O18 W4 O14 87.5(15) . .
O6 W4 O14 88.7(16) 3 .
O5 W4 O14 161.1(18) 3 .
O20 W4 O1 159.4(17) . .
O18 W4 O1 63.9(17) . .
O6 W4 O1 96.1(18) 3 .
O5 W4 O1 94.9(18) 3 .
O14 W4 O1 66.7(19) . .
O20 W4 O1' 153.3(16) . 3
O18 W4 O1' 98.6(16) . 3
O6 W4 O1' 62.0(16) 3 3
O5 W4 O1' 64.2(16) 3 3
O14 W4 O1' 98.4(19) . 3
O1 W4 O1' 47.2(19) . 3
O11 W5 O7 98.6(14) . .
O11 W5 O18 101.5(13) . .
O7 W5 O18 89.9(16) . .
O11 W5 O15 100.9(14) . .
O7 W5 O15 89.7(16) . .
O18 W5 O15 157.4(15) . .
O11 W5 O17 96.7(14) . .
O7 W5 O17 164.5(15) . .
O18 W5 O17 84.8(16) . .
O15 W5 O17 89.7(15) . .
O11 W5 O1 158.5(16) . .
O7 W5 O1 95.7(18) . .
O18 W5 O1 62.4(16) . .
O15 W5 O1 95.2(17) . .
O17 W5 O1 69.0(17) . .
O11 W5 O2' 153.2(16) . .
O7 W5 O2' 64.3(16) . .
O18 W5 O2' 99.0(15) . .
O15 W5 O2' 60.8(16) . .
O17 W5 O2' 102.2(16) . .
O1 W5 O2' 48.3(19) . .
O9 W6 O7 99.1(15) . 3
O9 W6 O16 100.8(14) . 3
O7 W6 O16 88.2(16) 3 3
O9 W6 O12 96.0(14) . .
O7 W6 O12 164.7(15) 3 .
O16 W6 O12 91.3(15) 3 .
O9 W6 O19 100.4(14) . .
O7 W6 O19 89.6(16) 3 .
O16 W6 O19 158.8(15) 3 .
O12 W6 O19 85.3(16) . .
O9 W6 O2 157.6(17) . .
O7 W6 O2 95.9(18) 3 .
O16 W6 O2 96.2(17) 3 .
O12 W6 O2 68.9(17) . .
O19 W6 O2 63.1(16) . .
O9 W6 O2' 154.2(16) . 3
O7 W6 O2' 64.7(17) 3 3
O16 W6 O2' 60.7(16) 3 3
O12 W6 O2' 101.9(16) . 3
O19 W6 O2' 99.4(16) . 3
O2 W6 O2' 48.2(19) . 3
N3 Ag1 OW1 163.0(10) . .
N3 Ag1 O3 95.7(11) . .
OW1 Ag1 O3 101.2(10) . .
N1 Ag2 N2 174.2(10) . .
O1' Si1 O1' 180(5) 3 .
O1' Si1 O2' 63(3) 3 3
O1' Si1 O2' 117(3) . 3
O1' Si1 O2' 117(3) 3 .
O1' Si1 O2' 63(3) . .
O2' Si1 O2' 180(5) 3 .
O1' Si1 O1 108(3) 3 3
O1' Si1 O1 72(3) . 3
O2' Si1 O1 73(3) 3 3
O2' Si1 O1 107(3) . 3
O1' Si1 O1 72(3) 3 .
O1' Si1 O1 108(3) . .
O2' Si1 O1 107(3) 3 .
O2' Si1 O1 73(3) . .
O1 Si1 O1 180(6) 3 .
O1' Si1 O2 70(3) 3 3
O1' Si1 O2 110(3) . 3
O2' Si1 O2 107(3) 3 3
O2' Si1 O2 73(3) . 3
O1 Si1 O2 73(3) 3 3
O1 Si1 O2 107(3) . 3
O1' Si1 O2 110(3) 3 .
O1' Si1 O2 70(3) . .
O2' Si1 O2 73(3) 3 .
O2' Si1 O2 107(3) . .
O1 Si1 O2 107(3) 3 .
O1 Si1 O2 73(3) . .
O2 Si1 O2 180(6) 3 .
Si1 O1 W4 122(3) . .
Si1 O1 W5 121(3) . .
W4 O1 W5 97.6(19) . .
Si1 O1 W1 119(3) . .
W4 O1 W1 96(2) . .
W5 O1 W1 95(2) . .
Si1 O1' O2' 60(2) . .
Si1 O1' W3 127(3) . .
O2' O1' W3 67(2) . .
Si1 O1' W4 119(3) . 3
O2' O1' W4 130(3) . 3
W3 O1' W4 94.9(19) . 3
Si1 O1' W2 120(3) . .
O2' O1' W2 132(3) . .
W3 O1' W2 95.3(19) . .
W4 O1' W2 93.3(17) 3 .
Si1 O2 W2 123(3) . .
Si1 O2 W6 121(3) . .
W2 O2 W6 97.2(19) . .
Si1 O2 W1 119(3) . .
W2 O2 W1 95(2) . .
W6 O2 W1 95(2) . .
Si1 O2' O1' 57(2) . .
Si1 O2' W3 128(3) . .
O1' O2' W3 71(2) . .
Si1 O2' W6 118(3) . 3
O1' O2' W6 134(3) . 3
W3 O2' W6 97(2) . 3
Si1 O2' W5 118(3) . .
O1' O2' W5 132(3) . .
W3 O2' W5 96(2) . .
W6 O2' W5 92.7(17) 3 .
W3 O3 Ag1 121.5(19) . .
W1 O4 W2 131(2) . .
W2 O5 W4 136.9(19) . 3
W3 O6 W4 138(2) . 3
W6 O7 W5 138.3(19) 3 .
W3 O8 W2 140(2) . .
W1 O12 W6 128.1(18) . .
W1 O14 W4 133(3) . .
W3 O15 W5 136(2) . .
W3 O16 W6 137(2) . 3
W1 O17 W5 128.2(18) . .
N1 C1 C2 119(3) . 3_455
N1 C1 H1 120.3 . .
C2 C1 H1 120.3 3_455 .
N1 C2 C1 123(3) . 3_455
N1 C2 H2 118.6 . .
C1 C2 H2 118.6 3_455 .
N2 C3 C4 119(3) . .
N2 C3 H3 120.7 . .
C4 C3 H3 120.7 . .
N2 C4 C3 121(3) 3_445 .
N2 C4 H4 119.7 3_445 .
C3 C4 H4 119.7 . .
N3 C5 C6 119(3) . 3_456
N3 C5 H5 120.5 . .
C6 C5 H5 120.5 3_456 .
N3 C6 C5 125(3) . 3_456
N3 C6 H6 117.3 . .
C5 C6 H6 117.3 3_456 .
C2 N1 C1 118(3) . .
C2 N1 Ag2 122(2) . .
C1 N1 Ag2 120(2) . .
C4 N2 C3 121(3) 3_445 .
C4 N2 Ag2 121(2) 3_445 .
C3 N2 Ag2 118(2) . .
C5 N3 C6 116(3) . .
C5 N3 Ag1 119(2) . .
C6 N3 Ag1 125(2) . .
W2 O19 W6 136(2) . .
W4 O18 W5 135.9(19) . .

loop_
_geom_bond_atom_site_label_1
_geom_bond_atom_site_label_2
_geom_bond_distance
_geom_bond_site_symmetry_2
W1 O10 1.65(3) .
W1 O14 1.91(3) .
W1 O4 1.93(4) .
W1 O17 1.97(4) .
W1 O12 1.96(4) .
W1 O2 2.43(6) .
W1 O1 2.43(6) .
W2 O13 1.72(3) .
W2 O5 1.89(3) .
W2 O8 1.86(4) .
W2 O4 1.93(3) .
W2 O19 1.91(4) .
W2 O2 2.33(5) .
W2 O1' 2.44(5) .
W3 O3 1.75(3) .
W3 O15 1.88(3) .
W3 O16 1.88(4) .
W3 O8 1.89(4) .
W3 O6 1.90(3) .
W3 O2' 2.27(5) .
W3 O1' 2.33(5) .
W4 O20 1.68(3) .
W4 O18 1.87(4) .
W4 O6 1.89(4) 3
W4 O5 1.94(4) 3
W4 O14 1.93(3) .
W4 O1 2.32(5) .
W4 O1' 2.46(5) 3
W5 O11 1.71(3) .
W5 O7 1.91(4) .
W5 O18 1.93(4) .
W5 O15 1.92(4) .
W5 O17 1.95(4) .
W5 O1 2.36(5) .
W5 O2' 2.46(5) .
W6 O9 1.68(3) .
W6 O7 1.89(3) 3
W6 O16 1.92(4) 3
W6 O12 1.97(3) .
W6 O19 1.89(4) .
W6 O2 2.37(5) .
W6 O2' 2.45(5) 3
Ag1 N3 2.16(3) .
Ag1 OW1 2.31(2) .
Ag1 O3 2.46(4) .
Ag2 N1 2.24(3) .
Ag2 N2 2.25(3) .
Si1 O1' 1.59(5) 3
Si1 O1' 1.59(5) .
Si1 O2' 1.64(5) 3
Si1 O2' 1.64(5) .
Si1 O1 1.68(6) 3
Si1 O1 1.68(6) .
Si1 O2 1.67(6) 3
Si1 O2 1.67(6) .
O1' O2' 1.68(8) .
O1' W4 2.46(5) 3
O2' W6 2.45(5) 3
O5 W4 1.94(4) 3
O6 W4 1.89(4) 3
O7 W6 1.89(3) 3
O16 W6 1.92(4) 3
C1 N1 1.33(4) .
C1 C2 1.39(5) 3_455
C1 H1 0.9300 .
C2 N1 1.28(4) .
C2 C1 1.39(5) 3_455
C2 H2 0.9300 .
C3 N2 1.34(4) .
C3 C4 1.43(5) .
C3 H3 0.9300 .
C4 N2 1.29(4) 3_445
C4 H4 0.9300 .
C5 N3 1.38(4) .
C5 C6 1.44(5) 3_456
C5 H5 0.9300 .
C6 N3 1.39(4) .
C6 C5 1.44(5) 3_456
C6 H6 0.9300 .
N2 C4 1.29(4) 3_445
